data_1555462
loop_
_publ_author_name
'He, Bairong'
'Nie, Han'
'Chen, Long'
'Lou, Xiaoding'
'Hu, Rongrong'
'Qin, Anjun'
'Zhao, Zujin'
'Tang, Ben Zhong'

_publ_section_title
;
 High Fluorescence Efficiencies and Large Stokes Shifts of Folded
 Fluorophores Consisting of a Pair of Alkenyl-Tethered, \p-Stacked
 Oligo-p-phenylenes.
;
_journal_issue 24
_journal_name_full 'Organic letters'
_journal_page_first 6174
_journal_page_last 6177
_journal_paper_doi 10.1021/acs.orglett.5b03152
_journal_volume 17
_journal_year 2015
_chemical_formula_moiety 'C50 H36, 0.5(C4 H8 O)'
_chemical_formula_sum 'C52 H40 O0.5'
_chemical_formula_weight 672.84
_space_group_IT_number 2
_space_group_name_Hall '-P 1'
_space_group_name_H-M_alt 'P -1'
_symmetry_cell_setting triclinic
_symmetry_space_group_name_Hall '-P 1'
_symmetry_space_group_name_H-M 'P -1'
_atom_sites_solution_hydrogens geom
_atom_sites_solution_primary direct
_atom_sites_solution_secondary difmap
_audit_creation_method SHELXL-97
_cell_angle_alpha 91.20(3)
_cell_angle_beta 94.10(3)
_cell_angle_gamma 95.60(3)
_cell_formula_units_Z 4
_cell_length_a 10.110(2)
_cell_length_b 10.190(2)
_cell_length_c 36.970(7)
_cell_measurement_reflns_used 14644
_cell_measurement_temperature 293(2)
_cell_measurement_theta_max 27.46
_cell_measurement_theta_min 3.00
_cell_volume 3779.3(13)
_computing_structure_refinement 'SHELXL-97 (Sheldrick, 2008)'
_computing_structure_solution 'SHELXS-97 (Sheldrick, 2008)'
_diffrn_ambient_temperature 293(2)
_diffrn_measured_fraction_theta_full 0.983
_diffrn_measured_fraction_theta_max 0.983
_diffrn_measurement_device_type 'APEX2 CCD detector'
_diffrn_radiation_monochromator graphite
_diffrn_radiation_source 'fine-focus sealed tube'
_diffrn_radiation_type MoK\a
_diffrn_radiation_wavelength 0.71073
_diffrn_reflns_av_R_equivalents 0.1096
_diffrn_reflns_av_sigmaI/netI 0.1941
_diffrn_reflns_limit_h_max 13
_diffrn_reflns_limit_h_min -13
_diffrn_reflns_limit_k_max 13
_diffrn_reflns_limit_k_min -13
_diffrn_reflns_limit_l_max 47
_diffrn_reflns_limit_l_min -43
_diffrn_reflns_number 36114
_diffrn_reflns_theta_full 27.47
_diffrn_reflns_theta_max 27.47
_diffrn_reflns_theta_min 2.99
_exptl_absorpt_coefficient_mu 0.068
_exptl_absorpt_correction_T_max 0.9913
_exptl_absorpt_correction_T_min 0.9813
_exptl_absorpt_correction_type multi-scan
_exptl_absorpt_process_details 'SADABS (Bruker, 2000)'
_exptl_crystal_colour colorless
_exptl_crystal_density_diffrn 1.183
_exptl_crystal_density_method 'not measured'
_exptl_crystal_description plate
_exptl_crystal_F_000 1424
_exptl_crystal_size_max 0.28
_exptl_crystal_size_mid 0.26
_exptl_crystal_size_min 0.13
_refine_diff_density_max 0.585
_refine_diff_density_min -0.453
_refine_diff_density_rms 0.133
_refine_ls_extinction_coef 0.078(5)
_refine_ls_extinction_expression Fc^*^=kFc[1+0.001xFc^2^\l^3^/sin(2\q)]^-1/4^
_refine_ls_extinction_method SHELXL
_refine_ls_goodness_of_fit_ref 1.198
_refine_ls_hydrogen_treatment constr
_refine_ls_matrix_type full
_refine_ls_number_parameters 977
_refine_ls_number_reflns 17029
_refine_ls_number_restraints 233
_refine_ls_restrained_S_all 1.197
_refine_ls_R_factor_all 0.2558
_refine_ls_R_factor_gt 0.1127
_refine_ls_shift/su_max 0.012
_refine_ls_shift/su_mean 0.002
_refine_ls_structure_factor_coef Fsqd
_refine_ls_weighting_details 'calc w=1/[\s^2^(Fo^2^)+(0.1100P)^2^+0.0000P] where P=(Fo^2^+2Fc^2^)/3'
_refine_ls_weighting_scheme calc
_refine_ls_wR_factor_gt 0.2730
_refine_ls_wR_factor_ref 0.3410
_reflns_number_gt 5444
_reflns_number_total 17029
_reflns_threshold_expression >2sigma(I)
_cod_data_source_file ol5b03152_si_005.cif
_cod_data_source_block 1
_cod_depositor_comments
;
The following automatic conversions were performed:

data item '_symmetry_cell_setting' value 'Triclinic' was changed to
'triclinic' in accordance with the
/home/saulius/struct/COD-crude-data/automatic-downloads/DataCite-retrospective/ACS/depositions/lib/dictionaries/cif_core.dic
dictionary named 'cif_core.dic' version 2.4.2 last updated on
2011-04-26.

Automatic conversion script
Id: cif_fix_values 6909 2019-04-08 15:41:33Z antanas 

2022-11-30
Z value and formula fixed to values more according to usual
chemical conventions.                 miguel
;
_cod_original_formula_sum 'C104 H80 O'
_cod_original_formula_weight 1345.68
_cod_original_formula_moiety '2(C50 H36), C4 H8 O'
_cod_original_formula_units_Z 2
_cod_original_sg_symbol_Hall '-P 1   '
_cod_original_sg_symbol_H-M 'P-1   '
_cod_database_code 1555462

loop_
_symmetry_equiv_pos_as_xyz
'x, y, z'
'-x, -y, -z'

loop_
_atom_site_label
_atom_site_type_symbol
_atom_site_fract_x
_atom_site_fract_y
_atom_site_fract_z
_atom_site_U_iso_or_equiv
_atom_site_adp_type
_atom_site_occupancy
_atom_site_symmetry_multiplicity
_atom_site_calc_flag
_atom_site_refinement_flags
_atom_site_disorder_assembly
_atom_site_disorder_group
C15A C 0.7250(13) 0.9243(12) 0.0330(3) 0.084(2) Uani 0.459(5) 1 d PDU A 1
C16A C 0.8423(10) 0.9874(10) 0.0227(2) 0.078(3) Uani 0.459(5) 1 d PDU A 1
H16A H 0.8793 1.0641 0.0351 0.093 Uiso 0.459(5) 1 calc PR A 1
C17A C 0.9058(12) 0.9397(10) -0.0056(3) 0.088(3) Uani 0.459(5) 1 d PDU A 1
H17A H 0.9866 0.9827 -0.0114 0.106 Uiso 0.459(5) 1 calc PR A 1
C18A C 0.8522(15) 0.8295(14) -0.0254(4) 0.101(3) Uani 0.459(5) 1 d PDU A 1
H18A H 0.8920 0.8003 -0.0455 0.121 Uiso 0.459(5) 1 calc PR A 1
C19A C 0.7357(15) 0.7627(13) -0.0141(3) 0.104(3) Uani 0.459(5) 1 d PDU A 1
H19A H 0.6984 0.6863 -0.0266 0.125 Uiso 0.459(5) 1 calc PR A 1
C20A C 0.6752(14) 0.8083(11) 0.0152(3) 0.096(2) Uani 0.459(5) 1 d PDU A 1
H20A H 0.5999 0.7603 0.0229 0.115 Uiso 0.459(5) 1 calc PR A 1
C15C C 0.7049(12) 0.9012(11) 0.0317(3) 0.083(2) Uani 0.541(5) 1 d PDU A 2
C16C C 0.6627(10) 0.9279(9) -0.0035(2) 0.089(2) Uani 0.541(5) 1 d PDU A 2
H16B H 0.5968 0.9848 -0.0072 0.107 Uiso 0.541(5) 1 calc PR A 2
C17C C 0.7129(12) 0.8748(10) -0.0331(3) 0.098(3) Uani 0.541(5) 1 d PDU A 2
H17B H 0.6818 0.8958 -0.0563 0.117 Uiso 0.541(5) 1 calc PR A 2
C18C C 0.8090(13) 0.7906(11) -0.0283(3) 0.098(3) Uani 0.541(5) 1 d PDU A 2
H18B H 0.8465 0.7560 -0.0482 0.118 Uiso 0.541(5) 1 calc PR A 2
C19C C 0.8508(12) 0.7568(10) 0.0069(3) 0.102(3) Uani 0.541(5) 1 d PDU A 2
H19B H 0.9170 0.7000 0.0105 0.123 Uiso 0.541(5) 1 calc PR A 2
C20C C 0.7943(11) 0.8072(9) 0.0361(3) 0.093(2) Uani 0.541(5) 1 d PDU A 2
H20B H 0.8164 0.7779 0.0592 0.112 Uiso 0.541(5) 1 calc PR A 2
C1A C 0.5212(5) 0.8571(4) 0.15193(11) 0.0570(12) Uani 1 1 d . . .
C2A C 0.3938(5) 0.8364(4) 0.16289(11) 0.0555(12) Uani 1 1 d . . .
C3A C 0.5538(5) 0.9455(4) 0.12149(11) 0.0609(12) Uani 1 1 d . . .
C4A C 0.5356(6) 1.0803(4) 0.12246(12) 0.0692(14) Uani 1 1 d . . .
C5A C 0.5774(7) 1.1567(6) 0.09317(15) 0.096(2) Uani 1 1 d . . .
H5AA H 0.5673 1.2464 0.0933 0.115 Uiso 1 1 calc R . .
C6A C 0.6329(7) 1.1002(5) 0.06437(15) 0.095(2) Uani 1 1 d . A .
H6AA H 0.6569 1.1525 0.0451 0.114 Uiso 1 1 calc R . .
C7A C 0.6537(5) 0.9688(5) 0.06327(12) 0.0746(15) Uani 1 1 d D . .
C8A C 0.6129(5) 0.8938(5) 0.09232(12) 0.0671(14) Uani 1 1 d . A .
H8AA H 0.6260 0.8047 0.0922 0.081 Uiso 1 1 calc R . .
C9A C 0.4835(6) 1.1538(5) 0.15216(14) 0.0721(15) Uani 1 1 d . . .
C10A C 0.3894(6) 1.2365(5) 0.14563(15) 0.0816(16) Uani 1 1 d . . .
H10A H 0.3528 1.2416 0.1220 0.098 Uiso 1 1 calc R . .
C11A C 0.3439(7) 1.3146(5) 0.17232(18) 0.097(2) Uani 1 1 d . . .
H11A H 0.2788 1.3706 0.1664 0.116 Uiso 1 1 calc R . .
C12A C 0.3950(9) 1.3085(7) 0.20701(19) 0.106(2) Uani 1 1 d . . .
H12A H 0.3653 1.3589 0.2255 0.127 Uiso 1 1 calc R . .
C13A C 0.4931(9) 1.2249(7) 0.21411(17) 0.118(3) Uani 1 1 d . . .
H13A H 0.5302 1.2198 0.2377 0.142 Uiso 1 1 calc R . .
C14A C 0.5361(7) 1.1506(6) 0.18766(15) 0.0904(18) Uani 1 1 d . . .
H14A H 0.6026 1.0960 0.1934 0.108 Uiso 1 1 calc R . .
C21A C 0.6291(5) 0.7843(4) 0.16729(11) 0.0595(12) Uani 1 1 d . . .
C22A C 0.6085(6) 0.6524(4) 0.17410(12) 0.0694(14) Uani 1 1 d . . .
H22A H 0.5232 0.6091 0.1700 0.083 Uiso 1 1 calc R . .
C23A C 0.7114(6) 0.5823(5) 0.18695(14) 0.0813(16) Uani 1 1 d . . .
H23A H 0.6955 0.4930 0.1915 0.098 Uiso 1 1 calc R . .
C24A C 0.8394(6) 0.6466(6) 0.19309(14) 0.0860(16) Uani 1 1 d . . .
H24A H 0.9091 0.6000 0.2018 0.103 Uiso 1 1 calc R . .
C25A C 0.8626(6) 0.7756(5) 0.18651(14) 0.0803(16) Uani 1 1 d . . .
H25A H 0.9480 0.8184 0.1909 0.096 Uiso 1 1 calc R . .
C26A C 0.7574(6) 0.8463(5) 0.17290(12) 0.0713(14) Uani 1 1 d . . .
H26A H 0.7742 0.9350 0.1677 0.086 Uiso 1 1 calc R . .
C27A C 0.2766(5) 0.8847(4) 0.14264(11) 0.0582(12) Uani 1 1 d . . .
C28A C 0.2317(6) 0.8437(4) 0.10674(12) 0.0634(13) Uani 1 1 d . . .
C29A C 0.1185(6) 0.8928(5) 0.09186(13) 0.0722(14) Uani 1 1 d . . .
H29A H 0.0872 0.8667 0.0683 0.087 Uiso 1 1 calc R . .
C30A C 0.0505(6) 0.9786(5) 0.11040(13) 0.0749(14) Uani 1 1 d . . .
H30A H -0.0248 1.0102 0.0991 0.090 Uiso 1 1 calc R . .
C31A C 0.0919(5) 1.0189(4) 0.14567(12) 0.0601(12) Uani 1 1 d . . .
C32A C 0.2046(5) 0.9714(5) 0.16074(13) 0.0661(13) Uani 1 1 d . . .
H32A H 0.2345 0.9986 0.1843 0.079 Uiso 1 1 calc R . .
C33A C 0.2973(5) 0.7435(5) 0.08526(11) 0.0708(15) Uani 1 1 d . . .
C34A C 0.3379(6) 0.6283(5) 0.10052(14) 0.0749(15) Uani 1 1 d . . .
H34A H 0.3243 0.6114 0.1247 0.090 Uiso 1 1 calc R . .
C35A C 0.3969(7) 0.5409(6) 0.08050(16) 0.100(2) Uani 1 1 d . . .
H35A H 0.4270 0.4663 0.0911 0.120 Uiso 1 1 calc R . .
C36A C 0.4121(10) 0.5635(9) 0.04392(18) 0.143(3) Uani 1 1 d . . .
H36A H 0.4532 0.5048 0.0299 0.172 Uiso 1 1 calc R . .
C37A C 0.3671(10) 0.6702(8) 0.02936(18) 0.136(3) Uani 1 1 d . . .
H37A H 0.3734 0.6831 0.0047 0.163 Uiso 1 1 calc R . .
C38A C 0.3121(7) 0.7610(7) 0.04935(14) 0.104(2) Uani 1 1 d . . .
H38A H 0.2843 0.8359 0.0384 0.125 Uiso 1 1 calc R . .
C39A C 0.0185(5) 1.1101(4) 0.16664(13) 0.0638(13) Uani 1 1 d . . .
C40A C 0.0310(6) 1.1184(5) 0.20373(13) 0.0796(15) Uani 1 1 d . . .
H40A H 0.0872 1.0643 0.2159 0.096 Uiso 1 1 calc R . .
C41A C -0.0343(7) 1.2013(6) 0.22371(15) 0.0859(16) Uani 1 1 d . . .
H41A H -0.0193 1.2057 0.2488 0.103 Uiso 1 1 calc R . .
C42A C -0.1215(7) 1.2780(6) 0.20689(18) 0.0993(19) Uani 1 1 d . . .
H42A H -0.1689 1.3340 0.2200 0.119 Uiso 1 1 calc R . .
C43A C -0.1366(8) 1.2690(7) 0.16959(17) 0.122(3) Uani 1 1 d . . .
H43A H -0.1965 1.3195 0.1575 0.146 Uiso 1 1 calc R . .
C44A C -0.0671(7) 1.1890(7) 0.14970(16) 0.0979(19) Uani 1 1 d . . .
H44A H -0.0779 1.1882 0.1245 0.117 Uiso 1 1 calc R . .
C45A C 0.3629(5) 0.7681(4) 0.19644(11) 0.0620(13) Uani 1 1 d . . .
C46A C 0.4395(6) 0.8007(6) 0.22859(12) 0.0838(17) Uani 1 1 d . . .
H46A H 0.5099 0.8668 0.2287 0.101 Uiso 1 1 calc R . .
C47A C 0.4134(8) 0.7365(7) 0.26087(14) 0.109(2) Uani 1 1 d . . .
H47A H 0.4676 0.7575 0.2820 0.131 Uiso 1 1 calc R . .
C48A C 0.3076(8) 0.6430(8) 0.26083(17) 0.111(2) Uani 1 1 d . . .
H48A H 0.2898 0.5989 0.2820 0.133 Uiso 1 1 calc R . .
C49A C 0.2285(7) 0.6142(6) 0.23014(18) 0.102(2) Uani 1 1 d . . .
H49A H 0.1561 0.5506 0.2304 0.123 Uiso 1 1 calc R . .
C50A C 0.2542(5) 0.6789(5) 0.19792(13) 0.0706(14) Uani 1 1 d . . .
H50A H 0.1963 0.6607 0.1773 0.085 Uiso 1 1 calc R . .
C1B C 0.6300(5) 0.1398(4) 0.35972(10) 0.0584(13) Uani 1 1 d . . .
C2B C 0.6331(5) 0.2676(4) 0.35617(11) 0.0634(14) Uani 1 1 d . . .
C3B C 0.5643(5) 0.0703(4) 0.38993(10) 0.0561(12) Uani 1 1 d . . .
C4B C 0.6071(5) 0.0937(4) 0.42607(11) 0.0619(13) Uani 1 1 d . . .
C5B C 0.5396(5) 0.0194(4) 0.45205(11) 0.0709(16) Uani 1 1 d . . .
H5BA H 0.5679 0.0324 0.4765 0.085 Uiso 1 1 calc R . .
C6B C 0.4349(5) -0.0701(4) 0.44250(12) 0.0704(15) Uani 1 1 d . . .
H6BA H 0.3925 -0.1163 0.4606 0.084 Uiso 1 1 calc R . .
C7B C 0.3887(5) -0.0952(4) 0.40669(11) 0.0651(14) Uani 1 1 d . . .
C8B C 0.4558(5) -0.0248(4) 0.38082(11) 0.0636(13) Uani 1 1 d . . .
H8BA H 0.4281 -0.0409 0.3565 0.076 Uiso 1 1 calc R . .
C9B C 0.7244(5) 0.1854(4) 0.43948(11) 0.0589(12) Uani 1 1 d . . .
C10B C 0.7131(6) 0.2713(5) 0.46847(12) 0.0731(15) Uani 1 1 d . . .
H10B H 0.6317 0.2728 0.4786 0.088 Uiso 1 1 calc R . .
C11B C 0.8196(6) 0.3532(5) 0.48226(14) 0.0858(18) Uani 1 1 d . . .
H11B H 0.8114 0.4078 0.5023 0.103 Uiso 1 1 calc R . .
C12B C 0.9389(7) 0.3557(6) 0.46689(15) 0.097(2) Uani 1 1 d . . .
H12B H 1.0111 0.4131 0.4762 0.116 Uiso 1 1 calc R . .
C13B C 0.9519(6) 0.2735(6) 0.43781(16) 0.0951(19) Uani 1 1 d . . .
H13B H 1.0326 0.2752 0.4272 0.114 Uiso 1 1 calc R . .
C14B C 0.8430(5) 0.1873(5) 0.42428(12) 0.0736(15) Uani 1 1 d . . .
H14B H 0.8517 0.1308 0.4047 0.088 Uiso 1 1 calc R . .
C15B C 0.2731(5) -0.1942(5) 0.39633(12) 0.0661(14) Uani 1 1 d . . .
C16B C 0.1824(6) -0.2339(5) 0.42112(13) 0.0793(17) Uani 1 1 d . . .
H16C H 0.1934 -0.1971 0.4445 0.095 Uiso 1 1 calc R . .
C17B C 0.0765(6) -0.3261(5) 0.41210(16) 0.0895(18) Uani 1 1 d . . .
H17C H 0.0157 -0.3496 0.4291 0.107 Uiso 1 1 calc R . .
C18B C 0.0606(6) -0.3826(5) 0.37859(16) 0.097(2) Uani 1 1 d . . .
H18C H -0.0106 -0.4459 0.3726 0.116 Uiso 1 1 calc R . .
C19B C 0.1480(7) -0.3474(7) 0.35377(16) 0.122(3) Uani 1 1 d . . .
H19C H 0.1363 -0.3857 0.3306 0.147 Uiso 1 1 calc R . .
C20B C 0.2545(7) -0.2548(6) 0.36271(14) 0.109(3) Uani 1 1 d . . .
H20C H 0.3151 -0.2329 0.3455 0.131 Uiso 1 1 calc R . .
C21B C 0.6904(5) 0.0505(5) 0.33465(11) 0.0633(14) Uani 1 1 d . . .
C22B C 0.6859(5) 0.0671(5) 0.29774(12) 0.0713(15) Uani 1 1 d . . .
H22B H 0.6435 0.1367 0.2880 0.086 Uiso 1 1 calc R . .
C23B C 0.7428(7) -0.0170(6) 0.27465(14) 0.088(2) Uani 1 1 d . . .
H23B H 0.7374 -0.0038 0.2498 0.105 Uiso 1 1 calc R . .
C24B C 0.8058(7) -0.1176(7) 0.28820(16) 0.098(2) Uani 1 1 d . . .
H24B H 0.8480 -0.1715 0.2730 0.117 Uiso 1 1 calc R . .
C25B C 0.8070(6) -0.1396(5) 0.32447(14) 0.0867(18) Uani 1 1 d . . .
H25B H 0.8483 -0.2106 0.3338 0.104 Uiso 1 1 calc R . .
C26B C 0.7495(6) -0.0601(5) 0.34728(13) 0.0759(16) Uani 1 1 d . . .
H26B H 0.7492 -0.0795 0.3717 0.091 Uiso 1 1 calc R . .
C27B C 0.5560(6) 0.3515(4) 0.37933(12) 0.0684(14) Uani 1 1 d . . .
C28B C 0.4157(6) 0.3362(5) 0.37974(14) 0.0772(15) Uani 1 1 d . . .
C29B C 0.3566(6) 0.4169(6) 0.40296(18) 0.0955(19) Uani 1 1 d . . .
H29B H 0.2644 0.4070 0.4035 0.115 Uiso 1 1 calc R . .
C30B C 0.4299(7) 0.5122(6) 0.42559(17) 0.097(2) Uani 1 1 d . . .
H30B H 0.3871 0.5603 0.4421 0.116 Uiso 1 1 calc R . .
C31B C 0.5656(6) 0.5357(5) 0.42375(13) 0.0798(16) Uani 1 1 d . . .
C32B C 0.6272(6) 0.4540(5) 0.40044(12) 0.0753(15) Uani 1 1 d . . .
H32B H 0.7189 0.4685 0.3990 0.090 Uiso 1 1 calc R . .
C33B C 0.3278(6) 0.2442(5) 0.35595(15) 0.0830(17) Uani 1 1 d . . .
C34B C 0.2237(7) 0.1629(6) 0.36905(19) 0.103(2) Uani 1 1 d . . .
H34B H 0.2144 0.1663 0.3939 0.124 Uiso 1 1 calc R . .
C35B C 0.1354(7) 0.0796(7) 0.3484(2) 0.112(2) Uani 1 1 d . . .
H35B H 0.0646 0.0315 0.3584 0.134 Uiso 1 1 calc R . .
C36B C 0.1545(8) 0.0687(8) 0.3121(3) 0.139(3) Uani 1 1 d . . .
H36B H 0.0970 0.0104 0.2973 0.167 Uiso 1 1 calc R . .
C37B C 0.2569(8) 0.1425(8) 0.29737(18) 0.125(3) Uani 1 1 d . . .
H37B H 0.2674 0.1354 0.2726 0.150 Uiso 1 1 calc R . .
C38B C 0.3437(7) 0.2266(7) 0.31914(16) 0.102(2) Uani 1 1 d . . .
H38B H 0.4152 0.2732 0.3091 0.122 Uiso 1 1 calc R . .
C39B C 0.6449(6) 0.6392(5) 0.44671(14) 0.0810(16) Uani 1 1 d . . .
C40B C 0.7473(7) 0.7231(6) 0.43405(16) 0.097(2) Uani 1 1 d . . .
H40B H 0.7680 0.7125 0.4101 0.117 Uiso 1 1 calc R . .
C41B C 0.8176(7) 0.8187(6) 0.45489(18) 0.106(2) Uani 1 1 d . . .
H41B H 0.8836 0.8740 0.4451 0.127 Uiso 1 1 calc R . .
C42B C 0.7928(8) 0.8349(8) 0.4903(2) 0.119(2) Uani 1 1 d . . .
H42B H 0.8443 0.8989 0.5048 0.142 Uiso 1 1 calc R . .
C43B C 0.6944(10) 0.7589(8) 0.50415(18) 0.125(3) Uani 1 1 d . . .
H43B H 0.6773 0.7715 0.5283 0.150 Uiso 1 1 calc R . .
C44B C 0.6173(8) 0.6612(6) 0.48296(16) 0.103(2) Uani 1 1 d . . .
H44B H 0.5477 0.6107 0.4928 0.124 Uiso 1 1 calc R . .
C45B C 0.7221(6) 0.3457(5) 0.33162(11) 0.0667(14) Uani 1 1 d . . .
C46B C 0.8523(6) 0.3216(5) 0.32960(13) 0.0732(15) Uani 1 1 d . . .
H46B H 0.8864 0.2563 0.3436 0.088 Uiso 1 1 calc R . .
C47B C 0.9348(6) 0.3941(6) 0.30669(15) 0.090(2) Uani 1 1 d . . .
H47B H 1.0227 0.3765 0.3050 0.107 Uiso 1 1 calc R . .
C48B C 0.8815(9) 0.4935(6) 0.28650(16) 0.096(2) Uani 1 1 d . . .
H48B H 0.9349 0.5444 0.2716 0.116 Uiso 1 1 calc R . .
C49B C 0.7545(8) 0.5157(6) 0.28849(15) 0.096(2) Uani 1 1 d . . .
H49B H 0.7200 0.5800 0.2741 0.116 Uiso 1 1 calc R . .
C50B C 0.6725(6) 0.4458(5) 0.31132(12) 0.0762(16) Uani 1 1 d . . .
H50B H 0.5852 0.4655 0.3131 0.091 Uiso 1 1 calc R . .
O1 O 0.2304(12) 0.5679(10) 0.9392(3) 0.247(4) Uiso 1 1 d . . .
C51 C 0.1041(18) 0.5984(15) 0.9481(4) 0.248(6) Uiso 1 1 d . . .
H51A H 0.0975 0.5877 0.9740 0.298 Uiso 1 1 calc R . .
H51B H 0.0955 0.6903 0.9431 0.298 Uiso 1 1 calc R . .
C52 C 0.2087(14) 0.4867(12) 0.9094(3) 0.207(5) Uiso 1 1 d . . .
H52A H 0.2516 0.4069 0.9138 0.248 Uiso 1 1 calc R . .
H52B H 0.2474 0.5298 0.8890 0.248 Uiso 1 1 calc R . .
C53 C 0.0593(16) 0.4514(14) 0.9005(4) 0.233(5) Uiso 1 1 d . . .
H53A H 0.0313 0.4822 0.8768 0.280 Uiso 1 1 calc R . .
H53B H 0.0361 0.3569 0.9011 0.280 Uiso 1 1 calc R . .
C54 C -0.001(2) 0.521(2) 0.9294(6) 0.339(10) Uiso 1 1 d . . .
H54A H -0.0673 0.5754 0.9192 0.407 Uiso 1 1 calc R . .
H54B H -0.0441 0.4584 0.9455 0.407 Uiso 1 1 calc R . .

loop_
_atom_site_aniso_label
_atom_site_aniso_U_11
_atom_site_aniso_U_22
_atom_site_aniso_U_33
_atom_site_aniso_U_23
_atom_site_aniso_U_13
_atom_site_aniso_U_12
C15A 0.088(5) 0.088(5) 0.075(4) 0.013(4) 0.014(4) 0.000(4)
C16A 0.091(6) 0.074(5) 0.070(4) 0.014(4) 0.021(4) 0.001(5)
C17A 0.094(7) 0.092(6) 0.081(5) 0.008(5) 0.027(5) 0.005(5)
C18A 0.114(6) 0.101(5) 0.089(4) -0.009(4) 0.028(5) 0.000(5)
C19A 0.113(6) 0.104(5) 0.095(5) -0.019(4) 0.020(5) -0.004(5)
C20A 0.097(5) 0.100(5) 0.088(4) -0.005(4) 0.015(4) -0.007(5)
C15C 0.087(5) 0.093(5) 0.071(4) 0.013(4) 0.020(4) 0.002(4)
C16C 0.095(5) 0.093(5) 0.078(4) 0.006(4) 0.008(4) 0.002(4)
C17C 0.107(6) 0.095(5) 0.088(4) -0.009(4) 0.014(5) -0.006(5)
C18C 0.109(6) 0.095(5) 0.088(4) -0.021(4) 0.030(5) -0.007(5)
C19C 0.111(6) 0.101(5) 0.096(5) -0.013(4) 0.022(5) 0.011(5)
C20C 0.100(5) 0.098(5) 0.081(4) 0.008(4) 0.017(4) 0.001(4)
C1A 0.062(3) 0.052(2) 0.057(2) 0.0093(19) 0.004(2) 0.005(2)
C2A 0.058(3) 0.051(2) 0.057(2) 0.0005(19) 0.002(2) 0.003(2)
C3A 0.056(3) 0.060(3) 0.067(3) 0.008(2) 0.002(2) 0.007(2)
C4A 0.076(4) 0.064(3) 0.069(3) 0.014(2) 0.009(3) 0.007(3)
C5A 0.117(6) 0.077(3) 0.101(4) 0.020(3) 0.033(4) 0.023(4)
C6A 0.140(6) 0.067(3) 0.089(4) 0.030(3) 0.037(4) 0.039(3)
C7A 0.065(4) 0.101(4) 0.061(3) 0.014(3) 0.016(3) 0.012(3)
C8A 0.070(4) 0.061(3) 0.071(3) -0.001(2) 0.010(3) 0.006(2)
C9A 0.074(4) 0.057(3) 0.086(3) 0.010(2) 0.007(3) 0.009(3)
C10A 0.094(5) 0.068(3) 0.087(3) 0.013(3) 0.013(3) 0.020(3)
C11A 0.116(6) 0.065(3) 0.114(5) 0.005(3) 0.016(4) 0.025(3)
C12A 0.133(7) 0.087(4) 0.102(5) -0.002(4) 0.021(5) 0.022(4)
C13A 0.167(8) 0.115(5) 0.076(4) -0.015(4) -0.002(4) 0.040(5)
C14A 0.094(5) 0.096(4) 0.081(4) -0.003(3) 0.000(3) 0.012(4)
C21A 0.053(3) 0.067(3) 0.059(2) 0.009(2) 0.003(2) 0.009(2)
C22A 0.067(4) 0.062(3) 0.082(3) 0.017(2) 0.011(3) 0.010(3)
C23A 0.076(5) 0.072(3) 0.101(4) 0.014(3) 0.009(3) 0.026(3)
C24A 0.068(4) 0.106(4) 0.089(4) 0.028(3) -0.001(3) 0.031(3)
C25A 0.067(4) 0.081(4) 0.093(4) 0.001(3) -0.001(3) 0.009(3)
C26A 0.066(4) 0.064(3) 0.083(3) 0.013(2) 0.001(3) 0.004(3)
C27A 0.050(3) 0.059(3) 0.064(3) 0.003(2) 0.001(2) -0.002(2)
C28A 0.066(4) 0.060(3) 0.063(3) -0.001(2) -0.001(3) 0.007(3)
C29A 0.075(4) 0.077(3) 0.063(3) 0.001(2) -0.011(3) 0.016(3)
C30A 0.072(4) 0.077(3) 0.077(3) -0.009(3) -0.011(3) 0.027(3)
C31A 0.057(4) 0.053(2) 0.071(3) 0.001(2) 0.000(2) 0.010(2)
C32A 0.056(4) 0.076(3) 0.065(3) -0.004(2) 0.002(3) 0.006(3)
C33A 0.071(4) 0.085(3) 0.054(2) -0.005(2) -0.003(2) 0.002(3)
C34A 0.084(4) 0.067(3) 0.074(3) -0.004(3) 0.000(3) 0.011(3)
C35A 0.128(6) 0.083(4) 0.092(4) -0.002(3) 0.016(4) 0.018(4)
C36A 0.210(10) 0.147(7) 0.086(4) -0.018(5) 0.025(5) 0.077(7)
C37A 0.212(10) 0.131(6) 0.079(4) 0.009(4) 0.029(5) 0.070(6)
C38A 0.140(7) 0.113(5) 0.067(3) 0.000(3) 0.011(4) 0.049(4)
C39A 0.056(3) 0.058(3) 0.076(3) -0.003(2) -0.003(3) 0.004(2)
C40A 0.076(4) 0.089(4) 0.075(3) 0.000(3) -0.007(3) 0.025(3)
C41A 0.085(5) 0.100(4) 0.075(3) -0.003(3) -0.005(3) 0.031(4)
C42A 0.100(6) 0.103(4) 0.102(4) -0.003(4) 0.015(4) 0.041(4)
C43A 0.132(7) 0.152(6) 0.096(4) 0.017(4) 0.002(4) 0.091(5)
C44A 0.093(5) 0.121(5) 0.087(4) 0.016(4) 0.004(3) 0.049(4)
C45A 0.063(4) 0.065(3) 0.060(3) 0.003(2) 0.012(2) 0.011(2)
C46A 0.078(4) 0.115(4) 0.059(3) 0.005(3) 0.009(3) 0.009(3)
C47A 0.106(6) 0.160(6) 0.063(3) 0.008(4) 0.011(3) 0.018(5)
C48A 0.107(6) 0.154(6) 0.077(4) 0.030(4) 0.027(4) 0.018(5)
C49A 0.090(5) 0.114(5) 0.108(5) 0.022(4) 0.042(4) 0.011(4)
C50A 0.063(4) 0.079(3) 0.072(3) 0.009(2) 0.017(3) 0.008(3)
C1B 0.057(3) 0.067(3) 0.048(2) 0.001(2) 0.003(2) -0.012(2)
C2B 0.067(4) 0.066(3) 0.056(2) 0.011(2) 0.010(2) -0.006(3)
C3B 0.060(3) 0.056(2) 0.051(2) -0.0004(19) 0.006(2) -0.002(2)
C4B 0.060(3) 0.068(3) 0.055(2) 0.003(2) 0.007(2) -0.010(2)
C5B 0.083(4) 0.071(3) 0.054(2) 0.002(2) 0.001(2) -0.017(3)
C6B 0.077(4) 0.067(3) 0.064(3) 0.003(2) 0.014(3) -0.013(3)
C7B 0.060(3) 0.071(3) 0.061(3) 0.002(2) 0.010(2) -0.012(3)
C8B 0.056(3) 0.072(3) 0.060(2) 0.002(2) 0.004(2) -0.005(3)
C9B 0.059(3) 0.056(2) 0.059(2) -0.001(2) -0.005(2) 0.002(2)
C10B 0.069(4) 0.079(3) 0.067(3) 0.002(2) -0.002(3) -0.011(3)
C11B 0.085(5) 0.083(4) 0.084(3) -0.024(3) 0.006(3) -0.009(3)
C12B 0.077(5) 0.105(4) 0.099(4) -0.026(3) -0.005(3) -0.016(4)
C13B 0.062(4) 0.108(4) 0.110(4) -0.022(3) 0.002(3) -0.013(4)
C14B 0.057(4) 0.091(4) 0.069(3) -0.015(2) 0.001(3) -0.003(3)
C15B 0.060(4) 0.072(3) 0.065(3) -0.002(2) 0.007(2) -0.003(3)
C16B 0.070(4) 0.087(3) 0.077(3) 0.000(3) 0.011(3) -0.014(3)
C17B 0.065(4) 0.094(4) 0.107(4) -0.004(3) 0.019(3) -0.011(3)
C18B 0.087(5) 0.090(4) 0.105(4) -0.011(3) 0.014(4) -0.036(4)
C19B 0.115(6) 0.142(6) 0.096(4) -0.039(4) 0.024(4) -0.061(5)
C20B 0.114(6) 0.124(5) 0.078(3) -0.024(3) 0.031(3) -0.055(4)
C21B 0.060(3) 0.075(3) 0.051(2) -0.004(2) 0.004(2) -0.011(3)
C22B 0.066(4) 0.088(3) 0.058(3) 0.000(2) 0.002(2) 0.000(3)
C23B 0.106(5) 0.098(4) 0.055(3) -0.004(3) 0.014(3) -0.015(4)
C24B 0.101(6) 0.105(5) 0.084(4) -0.030(3) 0.032(4) -0.019(4)
C25B 0.103(5) 0.073(3) 0.083(4) -0.010(3) 0.012(3) 0.005(3)
C26B 0.080(4) 0.081(3) 0.064(3) 0.005(3) 0.000(3) 0.000(3)
C27B 0.069(4) 0.063(3) 0.072(3) 0.009(2) 0.011(3) -0.001(3)
C28B 0.056(4) 0.085(3) 0.093(4) 0.012(3) 0.013(3) 0.013(3)
C29B 0.058(4) 0.095(4) 0.139(5) 0.000(4) 0.033(4) 0.015(3)
C30B 0.082(5) 0.098(4) 0.115(5) -0.002(4) 0.031(4) 0.022(4)
C31B 0.078(5) 0.089(4) 0.075(3) 0.005(3) 0.018(3) 0.012(3)
C32B 0.071(4) 0.083(3) 0.073(3) 0.011(3) 0.012(3) 0.005(3)
C33B 0.067(4) 0.090(4) 0.089(4) 0.017(3) -0.005(3) -0.004(3)
C34B 0.063(4) 0.108(5) 0.134(5) 0.010(4) 0.008(4) -0.008(4)
C35B 0.079(5) 0.110(5) 0.142(6) 0.020(4) -0.005(5) -0.006(4)
C36B 0.072(6) 0.168(7) 0.162(7) 0.023(6) -0.032(5) -0.041(5)
C37B 0.093(6) 0.169(7) 0.102(5) 0.021(4) -0.027(4) -0.017(5)
C38B 0.071(5) 0.129(5) 0.097(4) 0.012(4) -0.017(3) -0.018(4)
C39B 0.093(5) 0.074(3) 0.080(3) 0.005(3) 0.016(3) 0.019(3)
C40B 0.090(5) 0.105(4) 0.099(4) 0.012(4) 0.015(4) 0.010(4)
C41B 0.104(6) 0.097(4) 0.111(5) -0.020(4) -0.004(4) -0.008(4)
C42B 0.110(7) 0.125(6) 0.116(5) -0.024(4) -0.013(5) 0.008(5)
C43B 0.152(8) 0.139(6) 0.084(4) -0.006(4) 0.005(5) 0.026(6)
C44B 0.121(6) 0.096(4) 0.095(4) -0.003(3) 0.025(4) 0.012(4)
C45B 0.073(4) 0.064(3) 0.061(3) -0.002(2) 0.011(3) -0.009(3)
C46B 0.066(4) 0.070(3) 0.082(3) -0.004(2) 0.017(3) -0.005(3)
C47B 0.071(4) 0.096(4) 0.096(4) -0.033(3) 0.034(3) -0.033(4)
C48B 0.125(7) 0.075(4) 0.086(4) -0.002(3) 0.034(4) -0.026(4)
C49B 0.125(7) 0.078(4) 0.085(4) 0.025(3) 0.016(4) -0.006(4)
C50B 0.092(5) 0.066(3) 0.070(3) 0.002(2) 0.012(3) 0.000(3)

loop_
_atom_type_symbol
_atom_type_description
_atom_type_scat_dispersion_real
_atom_type_scat_dispersion_imag
_atom_type_scat_source
C C 0.0033 0.0016 'International Tables Vol C Tables 4.2.6.8 and 6.1.1.4'
H H 0.0000 0.0000 'International Tables Vol C Tables 4.2.6.8 and 6.1.1.4'
O O 0.0106 0.0060 'International Tables Vol C Tables 4.2.6.8 and 6.1.1.4'

loop_
_geom_angle_atom_site_label_1
_geom_angle_atom_site_label_2
_geom_angle_atom_site_label_3
_geom_angle
C20A C15A C16A 118.2(9)
C20A C15A C7A 117.7(9)
C16A C15A C7A 124.0(9)
C17A C16A C15A 121.4(9)
C17A C16A H16A 119.3
C15A C16A H16A 119.3
C16A C17A C18A 121.0(10)
C16A C17A H17A 119.5
C18A C17A H17A 119.5
C17A C18A C19A 117.6(11)
C17A C18A H18A 121.2
C19A C18A H18A 121.2
C20A C19A C18A 121.0(10)
C20A C19A H19A 119.5
C18A C19A H19A 119.5
C19A C20A C15A 120.5(10)
C19A C20A H20A 119.7
C15A C20A H20A 119.7
C16C C15C C20C 116.8(9)
C16C C15C C7A 121.2(9)
C20C C15C C7A 122.0(8)
C17C C16C C15C 123.1(10)
C17C C16C H16B 118.4
C15C C16C H16B 118.4
C16C C17C C18C 119.4(10)
C16C C17C H17B 120.3
C18C C17C H17B 120.3
C17C C18C C19C 119.3(10)
C17C C18C H18B 120.4
C19C C18C H18B 120.4
C20C C19C C18C 120.0(10)
C20C C19C H19B 120.0
C18C C19C H19B 120.0
C19C C20C C15C 120.9(9)
C19C C20C H20B 119.6
C15C C20C H20B 119.5
C2A C1A C21A 121.7(4)
C2A C1A C3A 121.6(4)
C21A C1A C3A 116.4(4)
C1A C2A C45A 122.6(5)
C1A C2A C27A 123.0(4)
C45A C2A C27A 114.3(4)
C8A C3A C4A 119.0(4)
C8A C3A C1A 118.3(4)
C4A C3A C1A 122.5(4)
C3A C4A C5A 117.8(4)
C3A C4A C9A 126.6(4)
C5A C4A C9A 115.5(4)
C6A C5A C4A 121.0(5)
C6A C5A H5AA 119.5
C4A C5A H5AA 119.5
C7A C6A C5A 121.9(4)
C7A C6A H6AA 119.0
C5A C6A H6AA 119.0
C6A C7A C8A 116.8(4)
C6A C7A C15A 116.4(6)
C8A C7A C15A 126.6(7)
C6A C7A C15C 123.9(6)
C8A C7A C15C 119.0(6)
C15A C7A C15C 11.5(7)
C3A C8A C7A 123.3(4)
C3A C8A H8AA 118.3
C7A C8A H8AA 118.3
C10A C9A C14A 116.2(6)
C10A C9A C4A 121.3(5)
C14A C9A C4A 122.2(6)
C9A C10A C11A 123.5(6)
C9A C10A H10A 118.3
C11A C10A H10A 118.3
C12A C11A C10A 119.4(7)
C12A C11A H11A 120.3
C10A C11A H11A 120.3
C11A C12A C13A 117.8(7)
C11A C12A H12A 121.1
C13A C12A H12A 121.1
C14A C13A C12A 121.6(7)
C14A C13A H13A 119.2
C12A C13A H13A 119.2
C13A C14A C9A 121.4(7)
C13A C14A H14A 119.3
C9A C14A H14A 119.3
C22A C21A C26A 118.4(5)
C22A C21A C1A 121.4(5)
C26A C21A C1A 120.0(4)
C21A C22A C23A 121.5(5)
C21A C22A H22A 119.3
C23A C22A H22A 119.3
C22A C23A C24A 119.5(5)
C22A C23A H23A 120.3
C24A C23A H23A 120.3
C25A C24A C23A 120.3(6)
C25A C24A H24A 119.8
C23A C24A H24A 119.9
C24A C25A C26A 120.0(6)
C24A C25A H25A 120.0
C26A C25A H25A 120.0
C21A C26A C25A 120.3(5)
C21A C26A H26A 119.8
C25A C26A H26A 119.8
C32A C27A C28A 118.5(5)
C32A C27A C2A 117.7(4)
C28A C27A C2A 123.8(4)
C29A C28A C27A 117.5(5)
C29A C28A C33A 119.4(5)
C27A C28A C33A 123.0(5)
C30A C29A C28A 122.5(5)
C30A C29A H29A 118.7
C28A C29A H29A 118.7
C29A C30A C31A 120.9(6)
C29A C30A H30A 119.5
C31A C30A H30A 119.5
C32A C31A C30A 117.2(5)
C32A C31A C39A 120.8(5)
C30A C31A C39A 122.0(5)
C31A C32A C27A 123.4(5)
C31A C32A H32A 118.3
C27A C32A H32A 118.3
C38A C33A C34A 117.9(5)
C38A C33A C28A 119.8(5)
C34A C33A C28A 122.3(4)
C35A C34A C33A 120.7(5)
C35A C34A H34A 119.7
C33A C34A H34A 119.7
C34A C35A C36A 119.6(6)
C34A C35A H35A 120.2
C36A C35A H35A 120.2
C37A C36A C35A 119.0(7)
C37A C36A H36A 120.5
C35A C36A H36A 120.5
C36A C37A C38A 122.1(6)
C36A C37A H37A 119.0
C38A C37A H37A 119.0
C37A C38A C33A 120.7(7)
C37A C38A H38A 119.7
C33A C38A H38A 119.7
C44A C39A C40A 116.5(5)
C44A C39A C31A 121.3(5)
C40A C39A C31A 122.1(5)
C41A C40A C39A 123.6(6)
C41A C40A H40A 118.2
C39A C40A H40A 118.2
C40A C41A C42A 119.9(6)
C40A C41A H41A 120.0
C42A C41A H41A 120.0
C41A C42A C43A 117.0(6)
C41A C42A H42A 121.5
C43A C42A H42A 121.5
C44A C43A C42A 122.6(7)
C44A C43A H43A 118.7
C42A C43A H43A 118.7
C43A C44A C39A 120.3(6)
C43A C44A H44A 119.9
C39A C44A H44A 119.9
C50A C45A C46A 117.5(4)
C50A C45A C2A 122.0(4)
C46A C45A C2A 120.3(4)
C45A C46A C47A 121.6(5)
C45A C46A H46A 119.2
C47A C46A H46A 119.2
C48A C47A C46A 119.0(6)
C48A C47A H47A 120.5
C46A C47A H47A 120.5
C49A C48A C47A 120.1(6)
C49A C48A H48A 120.0
C47A C48A H48A 119.9
C48A C49A C50A 120.9(6)
C48A C49A H49A 119.6
C50A C49A H49A 119.6
C45A C50A C49A 120.7(5)
C45A C50A H50A 119.7
C49A C50A H50A 119.7
C2B C1B C21B 124.0(3)
C2B C1B C3B 122.2(4)
C21B C1B C3B 113.8(4)
C1B C2B C27B 121.9(3)
C1B C2B C45B 124.0(4)
C27B C2B C45B 113.8(4)
C4B C3B C8B 119.1(3)
C4B C3B C1B 122.9(4)
C8B C3B C1B 118.0(4)
C3B C4B C5B 117.7(4)
C3B C4B C9B 124.9(3)
C5B C4B C9B 117.3(4)
C6B C5B C4B 121.9(4)
C6B C5B H5BA 119.1
C4B C5B H5BA 119.1
C5B C6B C7B 122.0(4)
C5B C6B H6BA 119.0
C7B C6B H6BA 119.0
C6B C7B C8B 116.8(4)
C6B C7B C15B 121.7(4)
C8B C7B C15B 121.5(4)
C7B C8B C3B 122.6(4)
C7B C8B H8BA 118.7
C3B C8B H8BA 118.7
C14B C9B C10B 118.9(4)
C14B C9B C4B 121.9(4)
C10B C9B C4B 119.2(4)
C11B C10B C9B 120.8(5)
C11B C10B H10B 119.6
C9B C10B H10B 119.6
C10B C11B C12B 120.4(5)
C10B C11B H11B 119.8
C12B C11B H11B 119.8
C11B C12B C13B 119.9(5)
C11B C12B H12B 120.0
C13B C12B H12B 120.0
C12B C13B C14B 119.5(6)
C12B C13B H13B 120.3
C14B C13B H13B 120.3
C9B C14B C13B 120.5(5)
C9B C14B H14B 119.7
C13B C14B H14B 119.7
C20B C15B C16B 116.6(4)
C20B C15B C7B 122.3(4)
C16B C15B C7B 121.0(4)
C17B C16B C15B 121.6(5)
C17B C16B H16C 119.2
C15B C16B H16C 119.2
C18B C17B C16B 120.1(5)
C18B C17B H17C 120.0
C16B C17B H17C 120.0
C17B C18B C19B 120.0(5)
C17B C18B H18C 120.0
C19B C18B H18C 120.0
C18B C19B C20B 120.2(5)
C18B C19B H19C 119.9
C20B C19B H19C 119.9
C15B C20B C19B 121.5(5)
C15B C20B H20C 119.3
C19B C20B H20C 119.3
C22B C21B C26B 116.0(5)
C22B C21B C1B 122.6(5)
C26B C21B C1B 121.4(4)
C21B C22B C23B 121.9(6)
C21B C22B H22B 119.0
C23B C22B H22B 119.0
C24B C23B C22B 120.1(5)
C24B C23B H23B 119.9
C22B C23B H23B 119.9
C23B C24B C25B 119.1(6)
C23B C24B H24B 120.4
C25B C24B H24B 120.4
C26B C25B C24B 121.5(6)
C26B C25B H25B 119.3
C24B C25B H25B 119.3
C25B C26B C21B 121.2(5)
C25B C26B H26B 119.4
C21B C26B H26B 119.4
C32B C27B C28B 118.3(5)
C32B C27B C2B 117.9(5)
C28B C27B C2B 123.8(4)
C29B C28B C27B 118.3(5)
C29B C28B C33B 117.4(6)
C27B C28B C33B 124.2(5)
C28B C29B C30B 122.5(6)
C28B C29B H29B 118.8
C30B C29B H29B 118.8
C31B C30B C29B 120.3(5)
C31B C30B H30B 119.9
C29B C30B H30B 119.9
C30B C31B C32B 117.8(5)
C30B C31B C39B 121.3(5)
C32B C31B C39B 120.9(5)
C27B C32B C31B 122.5(5)
C27B C32B H32B 118.7
C31B C32B H32B 118.7
C38B C33B C34B 114.8(5)
C38B C33B C28B 123.2(5)
C34B C33B C28B 121.9(5)
C35B C34B C33B 125.0(6)
C35B C34B H34B 117.5
C33B C34B H34B 117.5
C34B C35B C36B 117.3(6)
C34B C35B H35B 121.3
C36B C35B H35B 121.3
C37B C36B C35B 121.1(7)
C37B C36B H36B 119.5
C35B C36B H36B 119.5
C38B C37B C36B 119.9(7)
C38B C37B H37B 120.1
C36B C37B H37B 120.1
C37B C38B C33B 121.7(6)
C37B C38B H38B 119.2
C33B C38B H38B 119.2
C40B C39B C44B 115.9(5)
C40B C39B C31B 123.1(5)
C44B C39B C31B 121.0(5)
C41B C40B C39B 122.8(6)
C41B C40B H40B 118.6
C39B C40B H40B 118.6
C40B C41B C42B 120.4(6)
C40B C41B H41B 119.8
C42B C41B H41B 119.8
C43B C42B C41B 120.1(7)
C43B C42B H42B 120.0
C41B C42B H42B 120.0
C42B C43B C44B 120.9(6)
C42B C43B H43B 119.5
C44B C43B H43B 119.5
C43B C44B C39B 119.9(6)
C43B C44B H44B 120.1
C39B C44B H44B 120.1
C46B C45B C50B 119.3(4)
C46B C45B C2B 121.0(5)
C50B C45B C2B 119.7(5)
C45B C46B C47B 120.9(6)
C45B C46B H46B 119.5
C47B C46B H46B 119.5
C48B C47B C46B 118.3(6)
C48B C47B H47B 120.9
C46B C47B H47B 120.9
C49B C48B C47B 120.4(5)
C49B C48B H48B 119.8
C47B C48B H48B 119.8
C48B C49B C50B 121.8(6)
C48B C49B H49B 119.1
C50B C49B H49B 119.1
C49B C50B C45B 119.2(6)
C49B C50B H50B 120.4
C45B C50B H50B 120.4
C52 O1 C51 105.9(12)
C54 C51 O1 113.9(15)
C54 C51 H51A 108.8
O1 C51 H51A 108.8
C54 C51 H51B 108.8
O1 C51 H51B 108.8
H51A C51 H51B 107.7
O1 C52 C53 110.5(11)
O1 C52 H52A 109.5
C53 C52 H52A 109.5
O1 C52 H52B 109.6
C53 C52 H52B 109.6
H52A C52 H52B 108.1
C54 C53 C52 103.2(14)
C54 C53 H53A 111.1
C52 C53 H53A 111.1
C54 C53 H53B 111.1
C52 C53 H53B 111.1
H53A C53 H53B 109.1
C51 C54 C53 105.2(17)
C51 C54 H54A 110.7
C53 C54 H54A 110.7
C51 C54 H54B 110.7
C53 C54 H54B 110.7
H54A C54 H54B 108.8

loop_
_geom_bond_atom_site_label_1
_geom_bond_atom_site_label_2
_geom_bond_distance
C15A C20A 1.376(11)
C15A C16A 1.376(11)
C15A C7A 1.460(11)
C16A C17A 1.369(11)
C16A H16A 0.9300
C17A C18A 1.371(11)
C17A H17A 0.9300
C18A C19A 1.397(12)
C18A H18A 0.9300
C19A C20A 1.374(12)
C19A H19A 0.9300
C20A H20A 0.9300
C15C C16C 1.381(11)
C15C C20C 1.384(11)
C15C C7A 1.492(10)
C16C C17C 1.362(10)
C16C H16B 0.9300
C17C C18C 1.362(12)
C17C H17B 0.9300
C18C C19C 1.400(11)
C18C H18B 0.9300
C19C C20C 1.371(10)
C19C H19B 0.9300
C20C H20B 0.9300
C1A C2A 1.376(6)
C1A C21A 1.466(7)
C1A C3A 1.491(5)
C2A C45A 1.473(5)
C2A C27A 1.487(7)
C3A C8A 1.388(6)
C3A C4A 1.404(6)
C4A C5A 1.412(6)
C4A C9A 1.473(7)
C5A C6A 1.379(7)
C5A H5AA 0.9300
C6A C7A 1.376(7)
C6A H6AA 0.9300
C7A C8A 1.394(6)
C8A H8AA 0.9300
C9A C10A 1.344(8)
C9A C14A 1.383(7)
C10A C11A 1.386(7)
C10A H10A 0.9300
C11A C12A 1.353(9)
C11A H11A 0.9300
C12A C13A 1.384(10)
C12A H12A 0.9300
C13A C14A 1.346(8)
C13A H13A 0.9300
C14A H14A 0.9300
C21A C22A 1.371(6)
C21A C26A 1.386(7)
C22A C23A 1.381(7)
C22A H22A 0.9300
C23A C24A 1.393(8)
C23A H23A 0.9300
C24A C25A 1.343(7)
C24A H24A 0.9300
C25A C26A 1.411(8)
C25A H25A 0.9300
C26A H26A 0.9300
C27A C32A 1.389(7)
C27A C28A 1.413(6)
C28A C29A 1.377(7)
C28A C33A 1.512(7)
C29A C30A 1.366(7)
C29A H29A 0.9300
C30A C31A 1.382(6)
C30A H30A 0.9300
C31A C32A 1.367(7)
C31A C39A 1.485(7)
C32A H32A 0.9300
C33A C38A 1.360(6)
C33A C34A 1.398(7)
C34A C35A 1.355(8)
C34A H34A 0.9300
C35A C36A 1.393(8)
C35A H35A 0.9300
C36A C37A 1.329(10)
C36A H36A 0.9300
C37A C38A 1.357(9)
C37A H37A 0.9300
C38A H38A 0.9300
C39A C44A 1.366(8)
C39A C40A 1.368(6)
C40A C41A 1.359(7)
C40A H40A 0.9300
C41A C42A 1.361(8)
C41A H41A 0.9300
C42A C43A 1.377(8)
C42A H42A 0.9300
C43A C44A 1.364(8)
C43A H43A 0.9300
C44A H44A 0.9300
C45A C50A 1.361(6)
C45A C46A 1.387(7)
C46A C47A 1.402(7)
C46A H46A 0.9300
C47A C48A 1.361(9)
C47A H47A 0.9300
C48A C49A 1.351(9)
C48A H48A 0.9300
C49A C50A 1.401(7)
C49A H49A 0.9300
C50A H50A 0.9300
C1B C2B 1.310(6)
C1B C21B 1.488(6)
C1B C3B 1.496(5)
C2B C27B 1.506(7)
C2B C45B 1.508(5)
C3B C4B 1.383(6)
C3B C8B 1.407(6)
C4B C5B 1.409(5)
C4B C9B 1.485(6)
C5B C6B 1.349(6)
C5B H5BA 0.9300
C6B C7B 1.382(6)
C6B H6BA 0.9300
C7B C8B 1.384(5)
C7B C15B 1.490(6)
C8B H8BA 0.9300
C9B C14B 1.359(7)
C9B C10B 1.387(6)
C10B C11B 1.357(7)
C10B H10B 0.9300
C11B C12B 1.368(8)
C11B H11B 0.9300
C12B C13B 1.370(7)
C12B H12B 0.9300
C13B C14B 1.396(7)
C13B H13B 0.9300
C14B H14B 0.9300
C15B C20B 1.369(6)
C15B C16B 1.381(6)
C16B C17B 1.371(7)
C16B H16C 0.9300
C17B C18B 1.347(7)
C17B H17C 0.9300
C18B C19B 1.349(7)
C18B H18C 0.9300
C19B C20B 1.377(7)
C19B H19C 0.9300
C20B H20C 0.9300
C21B C22B 1.377(6)
C21B C26B 1.400(7)
C22B C23B 1.389(8)
C22B H22B 0.9300
C23B C24B 1.346(9)
C23B H23B 0.9300
C24B C25B 1.364(7)
C24B H24B 0.9300
C25B C26B 1.356(7)
C25B H25B 0.9300
C26B H26B 0.9300
C27B C32B 1.399(7)
C27B C28B 1.413(7)
C28B C29B 1.382(8)
C28B C33B 1.460(7)
C29B C30B 1.389(8)
C29B H29B 0.9300
C30B C31B 1.376(8)
C30B H30B 0.9300
C31B C32B 1.405(7)
C31B C39B 1.475(7)
C32B H32B 0.9300
C33B C38B 1.391(7)
C33B C34B 1.395(7)
C34B C35B 1.353(8)
C34B H34B 0.9300
C35B C36B 1.372(9)
C35B H35B 0.9300
C36B C37B 1.371(9)
C36B H36B 0.9300
C37B C38B 1.370(8)
C37B H37B 0.9300
C38B H38B 0.9300
C39B C40B 1.391(7)
C39B C44B 1.406(7)
C40B C41B 1.342(8)
C40B H40B 0.9300
C41B C42B 1.358(8)
C41B H41B 0.9300
C42B C43B 1.339(9)
C42B H42B 0.9300
C43B C44B 1.393(9)
C43B H43B 0.9300
C44B H44B 0.9300
C45B C46B 1.369(8)
C45B C50B 1.390(7)
C46B C47B 1.402(6)
C46B H46B 0.9300
C47B C48B 1.398(9)
C47B H47B 0.9300
C48B C49B 1.332(10)
C48B H48B 0.9300
C49B C50B 1.385(7)
C49B H49B 0.9300
C50B H50B 0.9300
O1 C52 1.354(11)
O1 C51 1.404(16)
C51 C54 1.39(2)
C51 H51A 0.9700
C51 H51B 0.9700
C52 C53 1.528(16)
C52 H52A 0.9700
C52 H52B 0.9700
C53 C54 1.474(19)
C53 H53A 0.9700
C53 H53B 0.9700
C54 H54A 0.9700
C54 H54B 0.9700
